data_1501560
loop_
_publ_author_name
'Mohamed Osman Awaleh'
'Francois Brisse'
'Youssouf Djibril Soubaneh'
'Thierry Maris'

_publ_section_title
;
 Influence of the counteranion on silver(I)-dithioether coordination
 polymers
;
_journal_name_full Polyhedron
_journal_page_first 2966
_journal_page_last 2975
_journal_paper_doi 10.1016/j.poly.2010.08.013
_journal_volume 29
_journal_year 2010
_chemical_compound_source 'Synthesized by the authors. See text'
_chemical_formula_sum 'C7 H12 Ag F2 O2 S2'
_chemical_formula_weight 338.16
_space_group_IT_number 2
_symmetry_cell_setting triclinic
_symmetry_space_group_name_Hall '-P 1'
_symmetry_space_group_name_H-M 'P -1'
_atom_sites_solution_hydrogens geom
_atom_sites_solution_primary direct
_atom_sites_solution_secondary difmap
_audit_creation_method SHELXL-97
_cell_angle_alpha 112.090(2)
_cell_angle_beta 107.066(2)
_cell_angle_gamma 94.179(2)
_cell_formula_units_Z 2
_cell_length_a 7.6593(4)
_cell_length_b 8.3150(4)
_cell_length_c 10.0000(4)
_cell_measurement_reflns_used 4418
_cell_measurement_temperature 220(2)
_cell_measurement_theta_max 71.90
_cell_measurement_theta_min 5.09
_cell_volume 551.93(5)
_computing_cell_refinement 'SMART (Bruker, 1999)'
_computing_data_collection 'SMART (Bruker, 1999)'
_computing_data_reduction 'SAINT (Bruker, 1999)'
_computing_molecular_graphics 'SHELXTL (Bruker, 1997)'
_computing_publication_material 'UdMX (local program)'
_computing_structure_refinement 'SHELXL97 (Sheldrick, 1997)'
_computing_structure_solution 'SHELXS97 (Sheldrick, 1997)'
_diffrn_ambient_temperature 220(2)
_diffrn_detector_area_resol_mean 5.5
_diffrn_measured_fraction_theta_full 0.967
_diffrn_measured_fraction_theta_max 0.967
_diffrn_measurement_device_type 'Bruker Smart 2000'
_diffrn_measurement_method \w
_diffrn_radiation_monochromator graphite
_diffrn_radiation_source 'X-ray Sealed Tube'
_diffrn_radiation_type CuK\a
_diffrn_radiation_wavelength 1.54178
_diffrn_reflns_av_R_equivalents 0.068
_diffrn_reflns_av_sigmaI/netI 0.0587
_diffrn_reflns_limit_h_max 8
_diffrn_reflns_limit_h_min -9
_diffrn_reflns_limit_k_max 10
_diffrn_reflns_limit_k_min -10
_diffrn_reflns_limit_l_max 12
_diffrn_reflns_limit_l_min -12
_diffrn_reflns_number 6677
_diffrn_reflns_theta_full 71.87
_diffrn_reflns_theta_max 71.87
_diffrn_reflns_theta_min 5.09
_diffrn_standards_decay_% -0.57
_diffrn_standards_number 37
_exptl_absorpt_coefficient_mu 18.256
_exptl_absorpt_correction_T_max 0.5600
_exptl_absorpt_correction_T_min 0.3200
_exptl_absorpt_correction_type multi-scan
_exptl_absorpt_process_details 'Sadabs (Sheldrick,1996)'
_exptl_crystal_colour Colorless
_exptl_crystal_density_diffrn 2.035
_exptl_crystal_density_method 'not measured'
_exptl_crystal_description block
_exptl_crystal_F_000 334
_exptl_crystal_size_max 0.16
_exptl_crystal_size_mid 0.12
_exptl_crystal_size_min 0.10
_refine_diff_density_max 1.020
_refine_diff_density_min -0.838
_refine_diff_density_rms 0.178
_refine_ls_extinction_method none
_refine_ls_goodness_of_fit_ref 1.045
_refine_ls_hydrogen_treatment constr
_refine_ls_matrix_type full
_refine_ls_number_parameters 129
_refine_ls_number_reflns 2106
_refine_ls_number_restraints 0
_refine_ls_restrained_S_all 1.045
_refine_ls_R_factor_all 0.0482
_refine_ls_R_factor_gt 0.0455
_refine_ls_shift/su_max 0.001
_refine_ls_shift/su_mean 0.000
_refine_ls_structure_factor_coef Fsqd
_refine_ls_weighting_details 'calc w=1/[\s^2^(Fo^2^)+(0.0900P)^2^+0.0000P] where P=(Fo^2^+2Fc^2^)/3'
_refine_ls_weighting_scheme calc
_refine_ls_wR_factor_gt 0.1141
_refine_ls_wR_factor_ref 0.1182
_reflns_number_gt 1935
_reflns_number_total 2106
_reflns_threshold_expression I>2\s(I)
_cod_data_source_file deposit.cif
_cod_data_source_block ande62
_cod_depositor_comments
;
 Updated values of the _geom_bond_atom_site_label_*,
 _geom_angle_atom_site_label_* and _geom_torsion_atom_site_label
 data items to establish relationships between loop packets from
 different data loops.

 Antanas Vaitkus,
 2020-10-02
;
_cod_original_cell_volume 551.93(4)
_cod_original_sg_symbol_H-M P-1
_cod_database_code 1501560

loop_
_symmetry_equiv_pos_as_xyz
'x, y, z'
'-x, -y, -z'

loop_
_atom_site_label
_atom_site_type_symbol
_atom_site_fract_x
_atom_site_fract_y
_atom_site_fract_z
_atom_site_U_iso_or_equiv
_atom_site_adp_type
_atom_site_occupancy
_atom_site_symmetry_multiplicity
_atom_site_calc_flag
_atom_site_refinement_flags
Ag1 Ag 0.59059(4) 0.70595(4) 0.52948(3) 0.03563(17) Uani 1 1 d .
S1 S 0.80618(15) 0.88163(13) 0.79575(11) 0.0303(3) Uani 1 1 d .
S3 S 0.23881(15) 0.61656(13) 0.45487(12) 0.0324(3) Uani 1 1 d .
F1 F 0.7028(4) 0.6294(5) 0.0178(4) 0.0499(8) Uani 1 1 d .
F2 F 0.6706(4) 0.3765(4) 0.0326(3) 0.0439(7) Uani 1 1 d .
O1 O 0.6559(7) 0.7845(5) 0.2863(5) 0.0645(12) Uani 1 1 d .
O2 O 0.5901(7) 0.5214(7) 0.2871(4) 0.0604(11) Uani 1 1 d .
C1 C 0.6188(6) 0.6224(7) 0.2278(5) 0.0352(10) Uani 1 1 d .
C2 C 0.6004(5) 0.5272(5) 0.0571(4) 0.0247(8) Uani 1 1 d .
C3 C 0.1596(8) 0.7574(8) 0.6027(6) 0.0458(12) Uani 1 1 d .
H3A H 0.2032 0.8806 0.6260 0.069 Uiso 1 1 calc R
H3B H 0.2087 0.7370 0.6947 0.069 Uiso 1 1 calc R
H3C H 0.0243 0.7303 0.5669 0.069 Uiso 1 1 calc R
C13 C 0.9048(6) 1.0911(6) 0.8029(5) 0.0323(9) Uani 1 1 d .
H13A H 0.9248 1.1851 0.9044 0.039 Uiso 1 1 calc R
H13B H 1.0270 1.0844 0.7910 0.039 Uiso 1 1 calc R
C12 C 0.6469(8) 0.9494(7) 0.8983(6) 0.0412(11) Uani 1 1 d .
H12A H 0.7172 1.0225 1.0061 0.062 Uiso 1 1 calc R
H12B H 0.5694 0.8452 0.8887 0.062 Uiso 1 1 calc R
H12C H 0.5684 1.0168 0.8551 0.062 Uiso 1 1 calc R
C31 C 0.1307(6) 0.6746(6) 0.2967(5) 0.0356(9) Uani 1 1 d .
H31A H 0.1405 0.5866 0.2025 0.043 Uiso 1 1 calc R
H31B H -0.0023 0.6682 0.2820 0.043 Uiso 1 1 calc R
C32 C 0.2159(6) 0.8585(6) 0.3195(5) 0.0316(9) Uani 1 1 d .
H32A H 0.2269 0.9456 0.4217 0.038 Uiso 1 1 calc R
H32B H 0.3414 0.8595 0.3135 0.038 Uiso 1 1 calc R

loop_
_atom_site_aniso_label
_atom_site_aniso_U_11
_atom_site_aniso_U_22
_atom_site_aniso_U_33
_atom_site_aniso_U_23
_atom_site_aniso_U_13
_atom_site_aniso_U_12
Ag1 0.0498(3) 0.0308(2) 0.0221(2) 0.00693(16) 0.01155(15) 0.01042(15)
S1 0.0418(5) 0.0276(5) 0.0215(5) 0.0101(4) 0.0093(4) 0.0144(4)
S3 0.0436(6) 0.0229(5) 0.0331(5) 0.0122(4) 0.0155(4) 0.0091(4)
F1 0.0397(15) 0.064(2) 0.0412(16) 0.0264(15) 0.0075(12) -0.0131(13)
F2 0.0482(15) 0.0402(15) 0.0329(14) 0.0049(12) 0.0091(11) 0.0266(12)
O1 0.071(3) 0.039(2) 0.046(2) -0.0161(18) 0.0125(19) 0.0085(19)
O2 0.086(3) 0.075(3) 0.0283(18) 0.026(2) 0.0240(19) 0.021(2)
C1 0.031(2) 0.044(2) 0.0163(18) 0.0014(18) 0.0021(14) 0.0125(18)
C2 0.027(2) 0.0228(18) 0.0220(18) 0.0067(15) 0.0085(15) 0.0058(14)
C3 0.048(3) 0.049(3) 0.044(3) 0.016(2) 0.026(2) 0.011(2)
C13 0.034(2) 0.034(2) 0.0253(19) 0.0106(17) 0.0070(15) 0.0101(16)
C12 0.059(3) 0.039(2) 0.032(2) 0.014(2) 0.024(2) 0.014(2)
C31 0.037(2) 0.028(2) 0.030(2) 0.0091(17) 0.0012(16) 0.0016(16)
C32 0.0278(19) 0.033(2) 0.031(2) 0.0151(18) 0.0043(15) 0.0048(16)

loop_
_atom_type_symbol
_atom_type_description
_atom_type_scat_dispersion_real
_atom_type_scat_dispersion_imag
_atom_type_scat_source
C C 0.0181 0.0091 'International Tables Vol C Tables 4.2.6.8 and 6.1.1.4'
H H 0.0000 0.0000 'International Tables Vol C Tables 4.2.6.8 and 6.1.1.4'
O O 0.0492 0.0322 'International Tables Vol C Tables 4.2.6.8 and 6.1.1.4'
F F 0.0727 0.0534 'International Tables Vol C Tables 4.2.6.8 and 6.1.1.4'
S S 0.3331 0.5567 'International Tables Vol C Tables 4.2.6.8 and 6.1.1.4'
Ag Ag 0.1306 4.2820 'International Tables Vol C Tables 4.2.6.8 and 6.1.1.4'

loop_
_geom_angle_atom_site_label_1
_geom_angle_atom_site_label_2
_geom_angle_atom_site_label_3
_geom_angle_site_symmetry_1
_geom_angle_site_symmetry_3
_geom_angle
_geom_angle_publ_flag
O2 Ag1 S1 . . 141.04(12) y
O2 Ag1 S3 . . 93.55(12) y
S1 Ag1 S3 . . 124.12(4) y
O2 Ag1 Ag1 . 2_666 74.57(12) y
S1 Ag1 Ag1 . 2_666 112.53(3) y
S3 Ag1 Ag1 . 2_666 61.53(2) y
C12 S1 C13 . . 101.1(2) y
C12 S1 Ag1 . . 102.04(18) y
C13 S1 Ag1 . . 106.65(14) y
C3 S3 C31 . . 101.9(3) y
C3 S3 Ag1 . . 110.88(19) y
C31 S3 Ag1 . . 107.19(16) y
C1 O2 Ag1 . . 105.1(3) y
O1 C1 O2 . . 128.3(5) y
O1 C1 C2 . . 117.4(5) y
O2 C1 C2 . . 114.3(4) y
F1 C2 F2 . . 105.6(3) y
F1 C2 C2 . 2_665 107.9(4) y
F2 C2 C2 . 2_665 107.0(4) y
F1 C2 C1 . . 111.0(4) y
F2 C2 C1 . . 110.4(3) y
C2 C2 C1 2_665 . 114.5(4) y
S3 C3 H3A . . 109.5 ?
S3 C3 H3B . . 109.5 ?
H3A C3 H3B . . 109.5 ?
S3 C3 H3C . . 109.5 ?
H3A C3 H3C . . 109.5 ?
H3B C3 H3C . . 109.5 ?
C32 C13 S1 2_676 . 114.0(3) y
C32 C13 H13A 2_676 . 108.8 ?
S1 C13 H13A . . 108.8 ?
C32 C13 H13B 2_676 . 108.8 ?
S1 C13 H13B . . 108.8 ?
H13A C13 H13B . . 107.7 ?
S1 C12 H12A . . 109.5 ?
S1 C12 H12B . . 109.5 ?
H12A C12 H12B . . 109.5 ?
S1 C12 H12C . . 109.5 ?
H12A C12 H12C . . 109.5 ?
H12B C12 H12C . . 109.5 ?
C32 C31 S3 . . 114.2(3) y
C32 C31 H31A . . 108.7 ?
S3 C31 H31A . . 108.7 ?
C32 C31 H31B . . 108.7 ?
S3 C31 H31B . . 108.7 ?
H31A C31 H31B . . 107.6 ?
C13 C32 C31 2_676 . 110.4(3) y
C13 C32 H32A 2_676 . 109.6 ?
C31 C32 H32A . . 109.6 ?
C13 C32 H32B 2_676 . 109.6 ?
C31 C32 H32B . . 109.6 ?
H32A C32 H32B . . 108.1 ?

loop_
_geom_bond_atom_site_label_1
_geom_bond_atom_site_label_2
_geom_bond_site_symmetry_2
_geom_bond_distance
_geom_bond_publ_flag
Ag1 O2 . 2.329(4) y
Ag1 S1 . 2.4684(10) y
Ag1 S3 . 2.5456(11) y
Ag1 Ag1 2_666 3.3633(6) y
S1 C12 . 1.805(5) y
S1 C13 . 1.815(5) y
S3 C3 . 1.804(5) y
S3 C31 . 1.812(5) y
F1 C2 . 1.351(5) y
F2 C2 . 1.365(5) y
O1 C1 . 1.222(7) y
O2 C1 . 1.237(7) y
C1 C2 . 1.545(6) y
C2 C2 2_665 1.534(7) y
C3 H3A . 0.97 ?
C3 H3B . 0.97 ?
C3 H3C . 0.97 ?
C13 C32 2_676 1.518(5) y
C13 H13A . 0.98 ?
C13 H13B . 0.98 ?
C12 H12A . 0.97 ?
C12 H12B . 0.97 ?
C12 H12C . 0.97 ?
C31 C32 . 1.523(6) y
C31 H31A . 0.98 ?
C31 H31B . 0.98 ?
C32 C13 2_676 1.518(5) y
C32 H32A . 0.98 ?
C32 H32B . 0.98 ?

loop_
_geom_torsion_atom_site_label_1
_geom_torsion_atom_site_label_2
_geom_torsion_atom_site_label_3
_geom_torsion_atom_site_label_4
_geom_torsion_site_symmetry_1
_geom_torsion_site_symmetry_4
_geom_torsion
_geom_torsion_publ_flag
O2 Ag1 S1 C12 . . -172.1(2) y
S3 Ag1 S1 C12 . . -9.00(18) y
Ag1 Ag1 S1 C12 2_666 . -78.98(17) y
O2 Ag1 S1 C13 . . 82.2(2) y
S3 Ag1 S1 C13 . . -114.65(15) y
Ag1 Ag1 S1 C13 2_666 . 175.37(15) y
O2 Ag1 S3 C3 . . -170.3(2) y
S1 Ag1 S3 C3 . . 20.2(2) y
Ag1 Ag1 S3 C3 2_666 . 119.4(2) y
O2 Ag1 S3 C31 . . -59.9(2) y
S1 Ag1 S3 C31 . . 130.61(16) y
Ag1 Ag1 S3 C31 2_666 . -130.24(16) y
S1 Ag1 O2 C1 . . -86.7(3) y
S3 Ag1 O2 C1 . . 107.2(3) y
Ag1 Ag1 O2 C1 2_666 . 166.4(4) y
Ag1 O2 C1 O1 . . 5.8(7) y
Ag1 O2 C1 C2 . . -172.9(3) y
O1 C1 C2 F1 . . 26.4(6) y
O2 C1 C2 F1 . . -154.8(4) y
O1 C1 C2 F2 . . 143.1(4) y
O2 C1 C2 F2 . . -38.0(5) y
O1 C1 C2 C2 . 2_665 -96.0(6) y
O2 C1 C2 C2 . 2_665 82.8(6) y
C12 S1 C13 C32 . 2_676 -82.1(4) y
Ag1 S1 C13 C32 . 2_676 24.2(4) y
C3 S3 C31 C32 . . 71.4(4) y
Ag1 S3 C31 C32 . . -45.1(4) y
S3 C31 C32 C13 . 2_676 -169.4(3) y
